data_4075308
loop_
_publ_author_name
'Shen, Hao'
'Chan, Hoi-Shan'
'Xie, Zuowei'

_publ_section_title
;
 Synthesis and Structural Characterization of New Carboranyl-Indenyl
 Ligands and Their Lanthanide Complexes
;
_journal_issue 10
_journal_name_full Organometallics
_journal_page_first 2617
_journal_paper_doi 10.1021/om0601955
_journal_volume 25
_journal_year 2006
_chemical_formula_sum 'C62 H114 B20 Er2 Na4 O10'
_chemical_formula_weight 1662.21
_chemical_name_systematic
; 
 ? 
;
_space_group_IT_number 14
_symmetry_cell_setting monoclinic
_symmetry_space_group_name_Hall '-P 2yn'
_symmetry_space_group_name_H-M 'P 1 21/n 1'
_atom_sites_solution_hydrogens geom
_atom_sites_solution_primary direct
_atom_sites_solution_secondary difmap
_audit_creation_method SHELXL-97
_cell_angle_alpha 90.00
_cell_angle_beta 101.292(3)
_cell_angle_gamma 90.00
_cell_formula_units_Z 2
_cell_length_a 16.917(2)
_cell_length_b 13.1127(18)
_cell_length_c 17.237(2)
_cell_measurement_temperature 293(2)
_cell_volume 3749.6(8)
_computing_cell_refinement 'Bruker XSCANS'
_computing_data_collection 'Bruker XSCANS'
_computing_data_reduction 'Bruker SHELXTL'
_computing_molecular_graphics 'Bruker SHELXTL'
_computing_publication_material 'Bruker SHELXTL'
_computing_structure_refinement 'SHELXL-97 (Sheldrick, 1997)'
_computing_structure_solution 'SHELXS-97 (Sheldrick, 1990)'
_diffrn_ambient_temperature 293(2)
_diffrn_measured_fraction_theta_full 1.000
_diffrn_measured_fraction_theta_max 1.000
_diffrn_measurement_device_type 'Bruker P4'
_diffrn_measurement_method '\w scans'
_diffrn_radiation_monochromator graphite
_diffrn_radiation_source 'fine-focus sealed tube'
_diffrn_radiation_type MoK\a
_diffrn_radiation_wavelength 0.71073
_diffrn_reflns_av_R_equivalents 0.0279
_diffrn_reflns_av_sigmaI/netI 0.0319
_diffrn_reflns_limit_h_max 19
_diffrn_reflns_limit_h_min -20
_diffrn_reflns_limit_k_max 15
_diffrn_reflns_limit_k_min -14
_diffrn_reflns_limit_l_max 12
_diffrn_reflns_limit_l_min -20
_diffrn_reflns_number 20586
_diffrn_reflns_theta_full 25.00
_diffrn_reflns_theta_max 25.00
_diffrn_reflns_theta_min 1.54
_exptl_absorpt_coefficient_mu 2.299
_exptl_absorpt_correction_T_max 1.0000
_exptl_absorpt_correction_T_min 0.8298
_exptl_absorpt_correction_type sadabs
_exptl_crystal_colour orange
_exptl_crystal_density_diffrn 1.472
_exptl_crystal_density_method 'not measured'
_exptl_crystal_description block
_exptl_crystal_F_000 1692
_exptl_crystal_size_max 0.40
_exptl_crystal_size_mid 0.30
_exptl_crystal_size_min 0.20
_refine_diff_density_max 1.002
_refine_diff_density_min -0.630
_refine_diff_density_rms 0.106
_refine_ls_extinction_method none
_refine_ls_goodness_of_fit_ref 1.098
_refine_ls_hydrogen_treatment riding
_refine_ls_matrix_type full
_refine_ls_number_parameters 465
_refine_ls_number_reflns 6603
_refine_ls_number_restraints 168
_refine_ls_restrained_S_all 1.110
_refine_ls_R_factor_all 0.0700
_refine_ls_R_factor_gt 0.0390
_refine_ls_shift/su_max 0.013
_refine_ls_shift/su_mean 0.001
_refine_ls_structure_factor_coef Fsqd
_refine_ls_weighting_details 'calc w=1/[\s^2^(Fo^2^)+(0.0650P)^2^+8.1573P] where P=(Fo^2^+2Fc^2^)/3'
_refine_ls_weighting_scheme calc
_refine_ls_wR_factor_gt 0.1051
_refine_ls_wR_factor_ref 0.1377
_reflns_number_gt 4506
_reflns_number_total 6603
_reflns_threshold_expression >2sigma(I)
_cod_data_source_file om0601955si20060228_111331.cif
_cod_data_source_block 9
_cod_original_cell_volume 3749.7(9)
_cod_original_sg_symbol_H-M P2(1)/n
_cod_database_code 4075308

loop_
_symmetry_equiv_pos_as_xyz
'x, y, z'
'-x+1/2, y+1/2, -z+1/2'
'-x, -y, -z'
'x-1/2, -y-1/2, z-1/2'

loop_
_atom_site_label
_atom_site_type_symbol
_atom_site_fract_x
_atom_site_fract_y
_atom_site_fract_z
_atom_site_U_iso_or_equiv
_atom_site_adp_type
_atom_site_occupancy
_atom_site_symmetry_multiplicity
_atom_site_calc_flag
_atom_site_refinement_flags
_atom_site_disorder_assembly
_atom_site_disorder_group
Er1 Er 0.481186(17) 0.505875(19) 0.363620(17) 0.04765(13) Uani 1 1 d . . .
B2 B 0.3535(5) 0.3882(5) 0.3620(5) 0.0510(18) Uani 1 1 d . . .
H2 H 0.3662 0.3064 0.3573 0.061 Uiso 1 1 calc R . .
B3 B 0.3714(5) 0.3963(6) 0.2678(5) 0.060(2) Uani 1 1 d . . .
H3 H 0.3952 0.3281 0.2433 0.071 Uiso 1 1 calc R . .
B5 B 0.3876(6) 0.5961(6) 0.2358(6) 0.068(3) Uani 1 1 d . . .
H5 H 0.4123 0.6574 0.2039 0.082 Uiso 1 1 calc R . .
B6 B 0.3555(5) 0.6423(6) 0.3215(6) 0.068(2) Uani 1 1 d . . .
H6 H 0.3703 0.7236 0.3304 0.081 Uiso 1 1 calc R . .
B7 B 0.3501(5) 0.5824(5) 0.4143(6) 0.058(2) Uani 1 1 d . . .
H7 H 0.3570 0.6376 0.4632 0.070 Uiso 1 1 calc R . .
B8 B 0.2840(5) 0.4735(6) 0.3937(5) 0.058(2) Uani 1 1 d . . .
H8 H 0.2363 0.4476 0.4241 0.069 Uiso 1 1 calc R . .
B9 B 0.2707(6) 0.4582(7) 0.2812(5) 0.063(2) Uani 1 1 d . . .
B10 B 0.3239(6) 0.4892(6) 0.1970(6) 0.070(2) Uani 1 1 d . . .
B11 B 0.2828(6) 0.5905(6) 0.2416(6) 0.074(3) Uani 1 1 d . . .
H11 H 0.2370 0.6350 0.2015 0.089 Uiso 1 1 calc R . .
B12 B 0.2631(5) 0.5815(6) 0.3345(6) 0.068(2) Uani 1 1 d . . .
H12 H 0.2070 0.6207 0.3399 0.082 Uiso 1 1 calc R . .
Na1 Na 0.30308(18) 0.7763(2) 0.14549(18) 0.0706(8) Uani 1 1 d . . .
Na2 Na 0.2471(3) 0.7953(3) 0.3588(2) 0.1070(13) Uani 1 1 d . . .
C1 C 0.3788(4) 0.4663(5) 0.4355(4) 0.0477(15) Uani 1 1 d . . .
C4 C 0.4207(5) 0.4830(5) 0.2290(4) 0.0635(19) Uani 1 1 d . . .
H5 H 0.4666 0.4662 0.1937 0.076 Uiso 1 1 calc R . .
O1 O 0.5509(3) 0.3479(3) 0.3443(3) 0.0695(14) Uani 1 1 d D . .
C21 C 0.5440(6) 0.2520(5) 0.3797(5) 0.096(3) Uani 1 1 d D . .
H21A H 0.5729 0.2525 0.4342 0.115 Uiso 1 1 calc R . .
H21B H 0.4878 0.2368 0.3793 0.115 Uiso 1 1 calc R . .
C22 C 0.5767(16) 0.1783(7) 0.3365(11) 0.328(18) Uani 1 1 d D . .
H22A H 0.6183 0.1398 0.3710 0.394 Uiso 1 1 calc R . .
H22B H 0.5351 0.1313 0.3115 0.394 Uiso 1 1 calc R . .
C23 C 0.6092(12) 0.2301(8) 0.2792(9) 0.236(11) Uani 1 1 d D . .
H23A H 0.6674 0.2336 0.2948 0.283 Uiso 1 1 calc R . .
H23B H 0.5959 0.1948 0.2288 0.283 Uiso 1 1 calc R . .
C24 C 0.5768(6) 0.3274(6) 0.2723(5) 0.097(3) Uani 1 1 d D . .
H24A H 0.5317 0.3309 0.2280 0.117 Uiso 1 1 calc R . .
H24B H 0.6171 0.3767 0.2640 0.117 Uiso 1 1 calc R . .
O2 O 0.2976(5) 0.7007(6) 0.0235(4) 0.110(2) Uani 1 1 d D A .
C31 C 0.3609(10) 0.6430(19) 0.0027(8) 0.118(9) Uani 0.50 1 d PD A 1
C31' C 0.2218(11) 0.651(2) -0.0037(11) 0.159(13) Uani 0.50 1 d PD A 2
C32 C 0.3546(13) 0.624(2) -0.0814(8) 0.137(10) Uani 0.50 1 d PD A 1
C32' C 0.216(3) 0.599(3) -0.0800(19) 0.521(18) Uani 0.50 1 d PD A 2
C33 C 0.2739(9) 0.6643(12) -0.1101(7) 0.170(7) Uani 1 1 d D . .
C34 C 0.2769(10) 0.7463(9) -0.0519(6) 0.210(9) Uani 1 1 d D A .
O3 O 0.4251(4) 0.8666(5) 0.1394(5) 0.113(2) Uani 1 1 d D A .
C41 C 0.4793(9) 0.8782(13) 0.2117(7) 0.205(9) Uani 1 1 d D . .
H41A H 0.4513 0.9051 0.2513 0.246 Uiso 1 1 calc R A .
H41B H 0.5022 0.8126 0.2299 0.246 Uiso 1 1 calc R . .
C42 C 0.5398(9) 0.9446(16) 0.2009(10) 0.222(10) Uani 1 1 d D A .
H42A H 0.5887 0.9071 0.1982 0.267 Uiso 1 1 calc R . .
H42B H 0.5516 0.9925 0.2446 0.267 Uiso 1 1 calc R . .
C43 C 0.5122(9) 0.9964(12) 0.1300(9) 0.202(11) Uani 1 1 d D . .
H43A H 0.5020 1.0674 0.1405 0.242 Uiso 1 1 calc R A .
H43B H 0.5523 0.9936 0.0968 0.242 Uiso 1 1 calc R . .
C44 C 0.4414(7) 0.9489(11) 0.0925(8) 0.162(6) Uani 1 1 d D A .
H44A H 0.4472 0.9244 0.0409 0.194 Uiso 1 1 calc R . .
H44B H 0.3971 0.9971 0.0854 0.194 Uiso 1 1 calc R . .
O4 O 0.3763(12) 0.9144(11) 0.4409(10) 0.298(10) Uani 1 1 d DU . .
C51 C 0.4602(15) 0.926(4) 0.443(3) 0.54(4) Uani 1 1 d DU . .
C52 C 0.5000 1.0000 0.5000 0.56(3) Uani 1 2 d SDU . .
C53 C 0.4297(13) 1.041(4) 0.526(2) 0.52(4) Uani 1 1 d DU . .
C54 C 0.3696(12) 1.0204(16) 0.455(3) 0.50(4) Uani 1 1 d DU A .
O5 O 0.1793(7) 0.7933(8) 0.4642(6) 0.147(3) Uani 1 1 d DU . .
C61 C 0.1931(15) 0.846(3) 0.5279(14) 0.46(3) Uani 1 1 d DU A .
H61A H 0.1976 0.9177 0.5163 0.553 Uiso 1 1 calc R . .
H61B H 0.2425 0.8237 0.5623 0.553 Uiso 1 1 calc R . .
C62 C 0.1240(18) 0.827(3) 0.5641(12) 0.42(3) Uani 1 1 d DU . .
H62A H 0.1098 0.8868 0.5915 0.503 Uiso 1 1 calc R A .
H62B H 0.1331 0.7698 0.6005 0.503 Uiso 1 1 calc R . .
C63 C 0.0631(10) 0.804(3) 0.4942(17) 0.40(2) Uani 1 1 d DU A .
H63A H 0.0428 0.8648 0.4652 0.475 Uiso 1 1 calc R . .
H63B H 0.0185 0.7651 0.5072 0.475 Uiso 1 1 calc R . .
C64 C 0.1124(15) 0.742(2) 0.4513(14) 0.39(2) Uani 1 1 d DU A .
H64A H 0.1200 0.6737 0.4726 0.471 Uiso 1 1 calc R . .
H64B H 0.0890 0.7388 0.3953 0.471 Uiso 1 1 calc R . .
H10 H 0.296(4) 0.461(6) 0.133(4) 0.07(2) Uiso 1 1 d . . .
H9 H 0.214(4) 0.419(5) 0.263(4) 0.07(2) Uiso 1 1 d . . .
C11 C 0.3943(4) 0.4249(4) 0.5177(4) 0.0487(15) Uani 1 1 d . . .
C19 C 0.3553(4) 0.4477(6) 0.5830(4) 0.0571(17) Uani 1 1 d . . .
C12 C 0.4480(4) 0.3450(5) 0.5448(4) 0.0545(17) Uani 1 1 d . . .
H12A H 0.4812 0.3139 0.5147 0.065 Uiso 1 1 calc R . .
C13 C 0.4450(5) 0.3181(5) 0.6236(4) 0.0611(18) Uani 1 1 d . . .
H13 H 0.4759 0.2684 0.6539 0.073 Uiso 1 1 calc R . .
C14 C 0.3868(5) 0.3801(6) 0.6476(4) 0.063(2) Uani 1 1 d . . .
C15 C 0.3545(6) 0.3846(8) 0.7180(5) 0.088(3) Uani 1 1 d . . .
H15 H 0.3761 0.3440 0.7612 0.106 Uiso 1 1 calc R . .
C16 C 0.2922(7) 0.4485(10) 0.7218(7) 0.102(3) Uani 1 1 d . . .
H16 H 0.2708 0.4505 0.7675 0.122 Uiso 1 1 calc R . .
C17 C 0.2599(6) 0.5109(8) 0.6581(7) 0.097(3) Uani 1 1 d . . .
H17 H 0.2163 0.5525 0.6619 0.117 Uiso 1 1 calc R . .
C18 C 0.2902(5) 0.5130(7) 0.5899(6) 0.078(2) Uani 1 1 d . . .
H18 H 0.2685 0.5567 0.5487 0.094 Uiso 1 1 calc R . .

loop_
_atom_site_aniso_label
_atom_site_aniso_U_11
_atom_site_aniso_U_22
_atom_site_aniso_U_33
_atom_site_aniso_U_23
_atom_site_aniso_U_13
_atom_site_aniso_U_12
Er1 0.0560(2) 0.03944(18) 0.0474(2) -0.00165(13) 0.00974(14) -0.00214(13)
B2 0.058(5) 0.038(4) 0.055(5) -0.004(3) 0.005(4) -0.002(3)
B3 0.076(6) 0.050(4) 0.049(5) 0.002(4) 0.001(4) 0.003(4)
B5 0.073(6) 0.053(5) 0.071(6) 0.026(4) -0.004(5) -0.005(4)
B6 0.067(5) 0.037(4) 0.100(7) 0.012(4) 0.017(5) 0.005(4)
B7 0.062(5) 0.037(4) 0.078(6) -0.007(4) 0.020(5) -0.002(3)
B8 0.056(5) 0.049(4) 0.067(5) -0.003(4) 0.010(4) -0.002(3)
B9 0.067(6) 0.053(4) 0.062(6) 0.007(4) -0.004(5) -0.004(4)
B10 0.080(6) 0.061(5) 0.062(6) 0.016(4) -0.003(5) -0.009(4)
B11 0.077(6) 0.051(5) 0.086(7) 0.027(4) -0.003(5) 0.004(4)
B12 0.059(5) 0.050(4) 0.096(7) 0.003(4) 0.017(5) 0.005(4)
Na1 0.080(2) 0.0579(16) 0.074(2) 0.0027(14) 0.0143(16) 0.0047(14)
Na2 0.148(3) 0.087(2) 0.095(3) 0.016(2) 0.048(3) 0.044(2)
C1 0.055(4) 0.040(3) 0.048(4) -0.005(3) 0.009(3) -0.003(3)
C4 0.078(5) 0.060(4) 0.050(4) 0.012(3) 0.008(4) 0.001(4)
O1 0.081(4) 0.051(3) 0.078(4) -0.012(2) 0.020(3) 0.005(2)
C21 0.137(8) 0.066(5) 0.093(7) 0.002(5) 0.040(6) 0.026(5)
C22 0.73(5) 0.091(9) 0.28(2) 0.058(12) 0.38(3) 0.131(18)
C23 0.44(3) 0.123(12) 0.203(17) 0.004(11) 0.20(2) 0.097(16)
C24 0.123(8) 0.079(6) 0.102(7) 0.000(5) 0.055(7) 0.016(5)
O2 0.146(7) 0.112(5) 0.071(4) -0.001(4) 0.020(4) 0.033(5)
C31 0.106(16) 0.18(2) 0.083(14) -0.009(14) 0.046(13) 0.068(15)
C31' 0.16(3) 0.21(3) 0.095(19) -0.07(2) -0.016(18) 0.04(2)
C32 0.15(2) 0.19(3) 0.075(14) 0.015(15) 0.037(15) 0.09(2)
C32' 0.71(7) 0.66(6) 0.15(4) 0.05(6) -0.02(6) -0.600
C33 0.244(19) 0.179(14) 0.083(9) -0.035(9) 0.024(10) 0.072(13)
C34 0.34(3) 0.157(15) 0.122(13) 0.020(11) 0.005(15) 0.027(16)
O3 0.094(5) 0.093(5) 0.146(7) 0.039(4) 0.008(5) -0.018(4)
C41 0.156(14) 0.26(2) 0.177(16) 0.094(15) -0.029(13) -0.086(14)
C42 0.161(16) 0.29(2) 0.21(2) 0.037(19) 0.001(15) -0.107(17)
C43 0.165(17) 0.20(2) 0.21(2) 0.097(15) -0.020(15) -0.100(14)
C44 0.101(9) 0.195(14) 0.192(15) 0.091(13) 0.035(10) -0.017(10)
O4 0.43(3) 0.137(10) 0.273(17) -0.053(10) -0.064(17) 0.036(13)
C51 0.19(3) 0.70(8) 0.78(9) 0.05(6) 0.22(5) 0.04(4)
C52 0.63(5) 0.52(4) 0.52(8) -0.06(6) 0.05(7) -0.502
C53 0.62(8) 0.50(6) 0.52(7) -0.23(5) 0.33(6) 0.07(5)
C54 0.50(6) 0.23(3) 0.60(6) -0.20(3) -0.29(5) 0.10(3)
O5 0.186(9) 0.168(9) 0.103(6) -0.025(6) 0.062(7) -0.002(7)
C61 0.54(5) 0.68(6) 0.20(3) -0.19(4) 0.18(3) -0.34(5)
C62 0.47(5) 0.67(6) 0.19(2) -0.17(3) 0.22(3) -0.24(4)
C63 0.22(3) 0.58(6) 0.37(4) 0.01(4) 0.03(3) 0.19(4)
C64 0.29(3) 0.59(6) 0.35(4) -0.11(4) 0.18(3) -0.15(4)
C11 0.052(4) 0.043(3) 0.051(4) -0.010(3) 0.011(3) -0.009(3)
C19 0.054(4) 0.066(4) 0.054(4) -0.011(3) 0.017(4) -0.015(3)
C12 0.067(4) 0.042(3) 0.055(4) -0.012(3) 0.015(4) -0.012(3)
C13 0.078(5) 0.047(4) 0.059(5) -0.002(3) 0.014(4) -0.011(3)
C14 0.073(5) 0.063(4) 0.057(5) -0.003(4) 0.021(4) -0.029(4)
C15 0.117(8) 0.100(7) 0.055(5) -0.008(5) 0.034(5) -0.034(6)
C16 0.105(8) 0.128(9) 0.086(8) -0.030(7) 0.053(7) -0.029(7)
C17 0.076(6) 0.123(9) 0.104(8) -0.025(7) 0.045(6) -0.001(5)
C18 0.063(5) 0.099(6) 0.074(6) -0.014(5) 0.017(4) -0.002(4)

loop_
_atom_type_symbol
_atom_type_description
_atom_type_scat_dispersion_real
_atom_type_scat_dispersion_imag
_atom_type_scat_source
C C 0.0033 0.0016 'International Tables Vol C Tables 4.2.6.8 and 6.1.1.4'
H H 0.0000 0.0000 'International Tables Vol C Tables 4.2.6.8 and 6.1.1.4'
B B 0.0013 0.0007 'International Tables Vol C Tables 4.2.6.8 and 6.1.1.4'
O O 0.0106 0.0060 'International Tables Vol C Tables 4.2.6.8 and 6.1.1.4'
Na Na 0.0362 0.0249 'International Tables Vol C Tables 4.2.6.8 and 6.1.1.4'
Er Er -0.2586 4.9576 'International Tables Vol C Tables 4.2.6.8 and 6.1.1.4'

loop_
_geom_angle_atom_site_label_1
_geom_angle_atom_site_label_2
_geom_angle_atom_site_label_3
_geom_angle
_geom_angle_site_symmetry_1
_geom_angle_site_symmetry_3
C4 Er1 C1 105.3(3) . .
C4 Er1 O1 83.5(2) . .
C1 Er1 O1 107.88(19) . .
C4 Er1 C13 107.6(2) . 3_666
C1 Er1 C13 122.3(2) . 3_666
O1 Er1 C13 121.7(2) . 3_666
C4 Er1 C12 137.5(2) . 3_666
C1 Er1 C12 98.1(2) . 3_666
O1 Er1 C12 122.3(2) . 3_666
C13 Er1 C12 31.2(2) 3_666 3_666
C4 Er1 B2 73.8(3) . .
C1 Er1 B2 37.1(2) . .
O1 Er1 B2 85.3(2) . .
C13 Er1 B2 152.9(2) 3_666 .
C12 Er1 B2 135.1(2) 3_666 .
C4 Er1 B3 37.3(2) . .
C1 Er1 B3 73.3(2) . .
O1 Er1 B3 75.7(2) . .
C13 Er1 B3 142.7(2) 3_666 .
C12 Er1 B3 162.0(2) 3_666 .
B2 Er1 B3 37.7(3) . .
C4 Er1 B5 35.8(3) . .
C1 Er1 B5 98.6(3) . .
O1 Er1 B5 118.6(2) . .
C13 Er1 B5 82.9(2) 3_666 .
C12 Er1 B5 106.6(2) 3_666 .
B2 Er1 B5 84.3(3) . .
B3 Er1 B5 60.4(3) . .
C4 Er1 C14 101.7(2) . 3_666
C1 Er1 C14 148.0(2) . 3_666
O1 Er1 C14 91.8(2) . 3_666
C13 Er1 C14 30.3(2) 3_666 3_666
C12 Er1 C14 49.9(2) 3_666 3_666
B2 Er1 C14 174.9(2) . 3_666
B3 Er1 C14 137.4(2) . 3_666
B5 Er1 C14 93.4(3) . 3_666
C4 Er1 B7 97.9(3) . .
C1 Er1 B7 36.1(2) . .
O1 Er1 B7 143.2(2) . .
C13 Er1 B7 93.1(2) 3_666 .
C12 Er1 B7 80.7(2) 3_666 .
B2 Er1 B7 60.4(2) . .
B3 Er1 B7 83.4(3) . .
B5 Er1 B7 73.7(3) . .
C14 Er1 B7 123.3(2) 3_666 .
C4 Er1 B6 70.2(3) . .
C1 Er1 B6 71.1(2) . .
O1 Er1 B6 151.8(2) . .
C13 Er1 B6 77.4(2) 3_666 .
C12 Er1 B6 85.1(3) 3_666 .
B2 Er1 B6 77.9(2) . .
B3 Er1 B6 77.2(3) . .
B5 Er1 B6 37.8(3) . .
C14 Er1 B6 103.0(3) 3_666 .
B7 Er1 B6 38.3(3) . .
C4 Er1 C11 151.9(2) . 3_666
C1 Er1 C11 102.2(2) . 3_666
O1 Er1 C11 93.50(18) . 3_666
C13 Er1 C11 50.9(2) 3_666 3_666
C12 Er1 C11 29.82(19) 3_666 3_666
B2 Er1 C11 134.0(2) . 3_666
B3 Er1 C11 166.0(2) . 3_666
B5 Er1 C11 133.6(2) . 3_666
C14 Er1 C11 50.3(2) 3_666 3_666
B7 Er1 C11 101.0(2) . 3_666
B6 Er1 C11 114.5(2) . 3_666
C1 B2 B3 129.3(6) . .
C1 B2 B8 56.9(4) . .
B3 B2 B8 120.0(6) . .
C1 B2 Er1 62.2(3) . .
B3 B2 Er1 71.3(4) . .
B8 B2 Er1 102.5(4) . .
C1 B2 Na1 116.0(4) . 2_545
B3 B2 Na1 107.9(4) . 2_545
B8 B2 Na1 72.0(4) . 2_545
Er1 B2 Na1 173.4(3) . 2_545
C4 B3 B2 129.2(6) . .
C4 B3 B9 106.8(6) . .
B2 B3 B9 65.9(5) . .
C4 B3 Er1 61.7(4) . .
B2 B3 Er1 71.1(4) . .
B9 B3 Er1 102.9(4) . .
C4 B3 Na2 109.6(5) . 2_545
B2 B3 Na2 116.8(5) . 2_545
B9 B3 Na2 78.0(4) . 2_545
Er1 B3 Na2 171.2(3) . 2_545
C4 B5 B6 123.0(6) . .
C4 B5 B11 109.2(6) . .
B6 B5 B11 60.1(6) . .
C4 B5 B10 56.4(5) . .
B6 B5 B10 108.2(7) . .
B11 B5 B10 57.8(5) . .
C4 B5 Er1 59.9(4) . .
B6 B5 Er1 72.5(4) . .
B11 B5 Er1 111.1(5) . .
B10 B5 Er1 99.9(4) . .
B5 B6 B11 60.5(6) . .
B5 B6 B7 131.8(6) . .
B11 B6 B7 111.8(6) . .
B5 B6 B12 111.5(7) . .
B11 B6 B12 56.5(5) . .
B7 B6 B12 60.1(5) . .
B5 B6 Er1 69.7(4) . .
B11 B6 Er1 109.5(5) . .
B7 B6 Er1 69.8(4) . .
B12 B6 Er1 108.8(4) . .
C1 B7 B6 123.1(6) . .
C1 B7 B8 56.5(4) . .
B6 B7 B8 107.9(6) . .
C1 B7 B12 109.3(5) . .
B6 B7 B12 60.1(5) . .
B8 B7 B12 57.6(5) . .
C1 B7 Er1 60.0(3) . .
B6 B7 Er1 72.0(4) . .
B8 B7 Er1 99.0(4) . .
B12 B7 Er1 110.3(5) . .
C1 B8 B12 112.1(6) . .
C1 B8 B2 56.5(4) . .
B12 B8 B2 113.7(6) . .
C1 B8 B7 55.9(4) . .
B12 B8 B7 61.2(5) . .
B2 B8 B7 97.8(6) . .
C1 B8 B9 110.6(6) . .
B12 B8 B9 61.5(5) . .
B2 B8 B9 65.1(5) . .
B7 B8 B9 103.1(6) . .
C1 B8 Na1 116.7(4) . 2_545
B12 B8 Na1 122.5(5) . 2_545
B2 B8 Na1 73.4(4) . 2_545
B7 B8 Na1 171.2(5) . 2_545
B9 B8 Na1 74.1(4) . 2_545
B12 B9 B11 53.7(5) . .
B12 B9 B10 106.2(6) . .
B11 B9 B10 54.9(5) . .
B12 B9 B8 54.6(4) . .
B11 B9 B8 105.6(6) . .
B10 B9 B8 140.5(7) . .
B12 B9 B3 124.3(6) . .
B11 B9 B3 100.4(6) . .
B10 B9 B3 55.9(5) . .
B8 B9 B3 103.4(5) . .
B12 B9 Na1 113.3(5) . 2_545
B11 B9 Na1 160.3(6) . 2_545
B10 B9 Na1 140.6(5) . 2_545
B8 B9 Na1 69.1(4) . 2_545
B3 B9 Na1 99.2(4) . 2_545
C4 B10 B11 110.5(7) . .
C4 B10 B5 55.0(5) . .
B11 B10 B5 60.6(5) . .
C4 B10 B9 109.1(6) . .
B11 B10 B9 62.4(5) . .
B5 B10 B9 102.7(7) . .
C4 B10 Na2 113.2(5) . 2_545
B11 B10 Na2 129.8(6) . 2_545
B5 B10 Na2 168.2(6) . 2_545
B9 B10 Na2 80.7(4) . 2_545
B12 B11 B10 122.0(6) . .
B12 B11 B6 62.2(6) . .
B10 B11 B6 110.8(7) . .
B12 B11 B5 115.6(7) . .
B10 B11 B5 61.6(6) . .
B6 B11 B5 59.4(5) . .
B12 B11 B9 62.7(5) . .
B10 B11 B9 62.7(5) . .
B6 B11 B9 100.2(6) . .
B5 B11 B9 103.7(6) . .
B11 B12 B8 123.5(7) . .
B11 B12 B6 61.3(6) . .
B8 B12 B6 110.5(6) . .
B11 B12 B7 115.8(7) . .
B8 B12 B7 61.2(5) . .
B6 B12 B7 59.8(5) . .
B11 B12 B9 63.5(5) . .
B8 B12 B9 63.9(5) . .
B6 B12 B9 100.1(6) . .
B7 B12 B9 104.8(5) . .
O2 Na1 O3 93.1(3) . .
O2 Na1 B8 103.6(3) . 2
O3 Na1 B8 87.3(2) . 2
O2 Na1 B2 107.0(3) . 2
O3 Na1 B2 121.0(2) . 2
B8 Na1 B2 34.6(2) 2 2
O2 Na1 B9 139.4(3) . 2
O3 Na1 B9 93.3(3) . 2
B8 Na1 B9 36.8(2) 2 2
B2 Na1 B9 38.3(2) 2 2
O2 Na1 C31' 25.2(3) . .
O3 Na1 C31' 117.7(3) . .
B8 Na1 C31' 98.6(6) 2 .
B2 Na1 C31' 88.8(5) 2 .
B9 Na1 C31' 126.5(5) 2 .
O2 Na1 Na2 153.3(2) . .
O3 Na1 Na2 111.8(2) . .
B8 Na1 Na2 87.6(2) 2 .
B2 Na1 Na2 69.05(17) 2 .
B9 Na1 Na2 51.88(19) 2 .
C31' Na1 Na2 130.2(3) . .
O5 Na2 O4 93.8(6) . .
O5 Na2 B10 91.9(3) . 2
O4 Na2 B10 84.9(4) . 2
O5 Na2 B3 102.3(4) . 2
O4 Na2 B3 117.7(4) . 2
B10 Na2 B3 35.7(2) 2 2
O5 Na2 Na1 164.1(4) . .
O4 Na2 Na1 101.3(4) . .
B10 Na2 Na1 84.6(2) 2 .
B3 Na2 Na1 66.26(19) 2 .
C11 C1 B7 123.1(6) . .
C11 C1 B2 118.9(5) . .
B7 C1 B2 113.4(6) . .
C11 C1 B8 114.6(6) . .
B7 C1 B8 67.6(5) . .
B2 C1 B8 66.6(5) . .
C11 C1 Er1 124.4(4) . .
B7 C1 Er1 83.9(4) . .
B2 C1 Er1 80.7(4) . .
B8 C1 Er1 120.8(5) . .
B5 C4 B3 113.8(7) . .
B5 C4 B10 68.6(5) . .
B3 C4 B10 67.1(5) . .
B5 C4 Er1 84.3(5) . .
B3 C4 Er1 81.0(4) . .
B10 C4 Er1 122.8(6) . .
C21 O1 C24 105.9(6) . .
C21 O1 Er1 127.9(4) . .
C24 O1 Er1 121.4(4) . .
C22 C21 O1 108.1(6) . .
C23 C22 C21 107.0(6) . .
C24 C23 C22 107.7(6) . .
C23 C24 O1 106.6(6) . .
C34 O2 C31 93.4(11) . .
C34 O2 C31' 81.1(11) . .
C31 O2 C31' 110.5(15) . .
C34 O2 Na1 127.9(7) . .
C31 O2 Na1 124.3(8) . .
C31' O2 Na1 111.4(8) . .
O2 C31 C32 115.7(8) . .
O2 C31' C32' 113.5(16) . .
O2 C31' C34 49.0(6) . .
C32' C31' C34 82.0(7) . .
O2 C31' Na1 43.4(6) . .
C32' C31' Na1 156.8(17) . .
C34 C31' Na1 80.6(6) . .
C31 C32 C33 99.0(7) . .
C33 C32' C31' 96.7(7) . .
C32 C33 C32' 108(3) . .
C32 C33 C34 97.5(6) . .
C32' C33 C34 96.9(6) . .
O2 C34 C33 106.8(8) . .
O2 C34 C31' 49.9(6) . .
C33 C34 C31' 82.0(7) . .
C41 O3 C44 105.1(8) . .
C41 O3 Na1 115.6(7) . .
C44 O3 Na1 132.1(7) . .
C42 C41 O3 108.7(8) . .
C41 C42 C43 107.1(6) . .
C44 C43 C42 107.3(6) . .
C43 C44 O3 108.9(7) . .
C54 O4 C51 90(2) . .
C54 O4 Na2 123.1(12) . .
C51 O4 Na2 137.8(10) . .
O4 C51 C52 114.6(13) . .
O4 C51 C53 163.1(19) . 3_676
C52 C51 C53 49.4(5) . 3_676
C53 C52 C53 180.000(12) 3_676 .
C53 C52 C51 81.0(10) 3_676 .
C53 C52 C51 99.0(10) . .
C53 C52 C51 99.0(10) 3_676 3_676
C53 C52 C51 81.0(10) . 3_676
C51 C52 C51 180(3) . 3_676
C54 C53 C52 99.1(11) . .
C54 C53 C51 141(3) . 3_676
C52 C53 C51 49.5(6) . 3_676
O4 C54 C53 105(2) . .
C61 O5 C64 115.6(14) . .
C61 O5 Na2 128.9(14) . .
C64 O5 Na2 114.8(11) . .
O5 C61 C62 104.6(15) . .
C61 C62 C63 100.3(10) . .
C62 C63 C64 98.8(10) . .
O5 C64 C63 101.2(16) . .
C12 C11 C19 105.1(6) . .
C12 C11 C1 124.6(6) . .
C19 C11 C1 130.0(6) . .
C12 C11 Er1 69.7(3) . 3_666
C19 C11 Er1 75.8(4) . 3_666
C1 C11 Er1 123.1(4) . 3_666
C18 C19 C11 132.2(7) . .
C18 C19 C14 118.9(7) . .
C11 C19 C14 108.5(6) . .
C18 C19 Er1 124.9(5) . 3_666
C11 C19 Er1 74.3(4) . 3_666
C14 C19 Er1 71.8(4) . 3_666
C11 C12 C13 111.3(6) . .
C11 C12 Er1 80.5(4) . 3_666
C13 C12 Er1 73.1(4) . 3_666
C14 C13 C12 107.4(7) . .
C14 C13 Er1 79.3(4) . 3_666
C12 C13 Er1 75.8(4) . 3_666
C13 C14 C15 133.2(8) . .
C13 C14 C19 107.7(6) . .
C15 C14 C19 119.1(8) . .
C13 C14 Er1 70.4(4) . 3_666
C15 C14 Er1 119.5(5) . 3_666
C19 C14 Er1 78.0(4) . 3_666
C16 C15 C14 119.8(10) . .
C15 C16 C17 120.9(9) . .
C18 C17 C16 122.1(9) . .
C17 C18 C19 119.1(9) . .

loop_
_geom_bond_atom_site_label_1
_geom_bond_atom_site_label_2
_geom_bond_distance
_geom_bond_site_symmetry_2
Er1 C4 2.364(8) .
Er1 C1 2.375(6) .
Er1 O1 2.438(5) .
Er1 C13 2.613(6) 3_666
Er1 C12 2.648(6) 3_666
Er1 B2 2.650(8) .
Er1 B3 2.653(8) .
Er1 B5 2.720(8) .
Er1 C14 2.726(7) 3_666
Er1 B7 2.728(8) .
Er1 B6 2.765(8) .
Er1 C11 2.786(6) 3_666
B2 C1 1.619(9) .
B2 B3 1.712(12) .
B2 B8 1.783(11) .
B2 Na1 3.009(8) 2_545
B3 C4 1.629(11) .
B3 B9 1.941(13) .
B3 Na2 2.971(9) 2_545
B5 C4 1.597(11) .
B5 B6 1.778(14) .
B5 B11 1.797(14) .
B5 B10 1.815(12) .
B6 B11 1.790(14) .
B6 B7 1.800(13) .
B6 B12 1.806(12) .
B7 C1 1.617(9) .
B7 B8 1.805(11) .
B7 B12 1.806(13) .
B8 C1 1.627(11) .
B8 B12 1.741(12) .
B8 B9 1.918(13) .
B8 Na1 2.988(8) 2_545
B9 B12 1.877(13) .
B9 B11 1.890(12) .
B9 B10 1.896(14) .
B9 Na1 3.076(9) 2_545
B10 C4 1.624(13) .
B10 B11 1.746(14) .
B10 Na2 2.895(10) 2_545
B11 B12 1.703(14) .
Na1 O2 2.310(7) .
Na1 O3 2.400(7) .
Na1 B8 2.988(8) 2
Na1 B2 3.009(8) 2
Na1 B9 3.076(9) 2
Na1 C31' 3.131(16) .
Na1 Na2 3.981(5) .
Na2 O5 2.330(10) .
Na2 O4 2.829(16) .
Na2 B10 2.895(10) 2
Na2 B3 2.971(9) 2
C1 C11 1.492(9) .
O1 C21 1.413(7) .
O1 C24 1.420(7) .
C21 C22 1.399(8) .
C22 C23 1.398(9) .
C23 C24 1.383(8) .
O2 C34 1.410(8) .
O2 C31 1.412(8) .
O2 C31' 1.431(9) .
C31 C32 1.455(11) .
C31' C32' 1.469(11) .
C31' C34 1.85(2) .
C32 C33 1.459(11) .
C32' C33 1.465(11) .
C33 C34 1.465(10) .
O3 C41 1.403(8) .
O3 C44 1.406(8) .
C41 C42 1.385(8) .
C42 C43 1.396(8) .
C43 C44 1.393(8) .
O4 C54 1.419(9) .
O4 C51 1.421(9) .
C51 C52 1.452(11) .
C51 C53 1.89(3) 3_676
C52 C53 1.450(11) 3_676
C52 C53 1.450(11) .
C52 C51 1.452(11) 3_676
C53 C54 1.451(12) .
C53 C51 1.89(3) 3_676
O5 C61 1.278(18) .
O5 C64 1.297(18) .
C61 C62 1.450(11) .
C62 C63 1.456(11) .
C63 C64 1.461(12) .
C11 C12 1.404(9) .
C11 C19 1.443(9) .
C11 Er1 2.786(6) 3_666
C19 C18 1.418(11) .
C19 C14 1.442(10) .
C19 Er1 2.806(7) 3_666
C12 C13 1.414(9) .
C12 Er1 2.648(6) 3_666
C13 C14 1.399(10) .
C13 Er1 2.613(6) 3_666
C14 C15 1.426(11) .
C14 Er1 2.726(7) 3_666
C15 C16 1.358(14) .
C16 C17 1.393(16) .
C17 C18 1.372(13) .
